data_2217633
loop_
_publ_author_name
'Zhenyu Zhao'
'Yunhui Zhang'
'Xinghua Jin'
'Xinjian Yang'

_publ_section_title 4-Butyl-3-(3,5-dimethoxyphenyl)-4-methoxy-2-(triisopropylsilyl)cyclopent-2-enone
_journal_coeditor_code RK2071
_journal_issue 2
_journal_name_full 'Acta Crystallographica Section E'
_journal_page_first o516
_journal_page_last o516
_journal_paper_doi 10.1107/S1600536808002055
_journal_volume 64
_journal_year 2008
_chemical_formula_iupac 'C27 H44 O4 Si'
_chemical_formula_moiety 'C27 H44 O4 Si'
_chemical_formula_sum 'C27 H44 O4 Si'
_chemical_formula_weight 460.71
_chemical_melting_point 332.5(5)
_chemical_name_systematic 4-Butyl-3-(3,5-dimethoxyphenyl)-4-methoxy-2-(triisopropylsilyl)cyclopent-2-enone
_space_group_IT_number 15
_symmetry_cell_setting monoclinic
_symmetry_space_group_name_Hall '-C 2yc'
_symmetry_space_group_name_H-M 'C 1 2/c 1'
_atom_sites_solution_hydrogens geom
_atom_sites_solution_primary direct
_atom_sites_solution_secondary difmap
_cell_angle_alpha 90.00
_cell_angle_beta 146.207(8)
_cell_angle_gamma 90.00
_cell_formula_units_Z 8
_cell_length_a 39.294(4)
_cell_length_b 8.3327(10)
_cell_length_c 29.274(3)
_cell_measurement_reflns_used 374
_cell_measurement_temperature 113(2)
_cell_measurement_theta_max 27.9
_cell_measurement_theta_min 1.9
_cell_volume 5331.1(15)
_computing_cell_refinement 'CrystalClear (Rigaku, 2005)'
_computing_data_collection 'CrystalClear (Rigaku, 2005)'
_computing_data_reduction 'CrystalClear (Rigaku, 2005)'
_computing_molecular_graphics 'SHELXTL (Sheldrick, 2008)'
_computing_publication_material 'CrystalStructure (Rigaku, 2005)'
_computing_structure_refinement 'SHELXL97 (Sheldrick, 2008)'
_computing_structure_solution 'SHELXS97 (Sheldrick, 2008)'
_diffrn_ambient_temperature 113(2)
_diffrn_detector_area_resol_mean 7.31
_diffrn_measured_fraction_theta_full 1.000
_diffrn_measured_fraction_theta_max 1.000
_diffrn_measurement_device_type 'Rigaku Saturn'
_diffrn_measurement_method \w
_diffrn_radiation_monochromator confocal
_diffrn_radiation_source 'rotating anode'
_diffrn_radiation_type MoK\a
_diffrn_radiation_wavelength 0.71070
_diffrn_reflns_av_R_equivalents 0.0514
_diffrn_reflns_av_sigmaI/netI 0.0387
_diffrn_reflns_limit_h_max 49
_diffrn_reflns_limit_h_min -51
_diffrn_reflns_limit_k_max 10
_diffrn_reflns_limit_k_min -10
_diffrn_reflns_limit_l_max 38
_diffrn_reflns_limit_l_min -37
_diffrn_reflns_number 32688
_diffrn_reflns_theta_full 27.87
_diffrn_reflns_theta_max 27.87
_diffrn_reflns_theta_min 1.86
_diffrn_standards_decay_% 0
_diffrn_standards_interval_count 0
_diffrn_standards_interval_time 0
_diffrn_standards_number 0
_exptl_absorpt_coefficient_mu 0.117
_exptl_absorpt_correction_T_max 0.9884
_exptl_absorpt_correction_T_min 0.9610
_exptl_absorpt_correction_type multi-scan
_exptl_absorpt_process_details '(CrystalClear; Rigaku, 2005)'
_exptl_crystal_colour colourless
_exptl_crystal_density_diffrn 1.148
_exptl_crystal_density_method 'not measured'
_exptl_crystal_description block
_exptl_crystal_F_000 2016
_exptl_crystal_size_max 0.26
_exptl_crystal_size_mid 0.24
_exptl_crystal_size_min 0.10
_refine_diff_density_max 0.286
_refine_diff_density_min -0.338
_refine_ls_extinction_coef 0.0029(3)
_refine_ls_extinction_expression Fc^*^=kFc[1+0.001xFc^2^\l^3^/sin(2\q)]^-1/4^
_refine_ls_extinction_method 'SHELXL97 (Sheldrick, 1997)'
_refine_ls_goodness_of_fit_ref 1.086
_refine_ls_hydrogen_treatment constr
_refine_ls_matrix_type full
_refine_ls_number_parameters 291
_refine_ls_number_reflns 6356
_refine_ls_number_restraints 0
_refine_ls_restrained_S_all 1.086
_refine_ls_R_factor_all 0.0602
_refine_ls_R_factor_gt 0.0485
_refine_ls_shift/su_max 0.001
_refine_ls_shift/su_mean 0.000
_refine_ls_structure_factor_coef Fsqd
_refine_ls_weighting_details 'calc w=1/[\s^2^(Fo^2^)+(0.0613P)^2^+2.2212P] where P=(Fo^2^+2Fc^2^)/3'
_refine_ls_weighting_scheme calc
_refine_ls_wR_factor_gt 0.1153
_refine_ls_wR_factor_ref 0.1234
_reflns_number_gt 5271
_reflns_number_total 6356
_reflns_threshold_expression I>2\s(I)
_cod_data_source_file rk2071.cif
_cod_data_source_block I
_cod_depositor_comments
;
The following automatic conversions were performed:

'_chemical_melting_point' value '332--333' was changed to '332.5(5)'
- the average value was taken and precision was estimated.

Automatic conversion script
Id: cif_fix_values 1646 2011-03-28 12:23:43Z adriana 

The following automatic conversions were performed:

'_chemical_melting_point' value '332--333' was changed to '332.5(5)'
- the average value was taken and precision was estimated.

Automatic conversion script
Id: cif_fix_values 1715 2011-07-08 13:25:40Z adriana 
;
_cod_original_sg_symbol_H-M 'C 2/c'
_cod_database_code 2217633
_cod_database_fobs_code 2217633

loop_
_symmetry_equiv_pos_as_xyz
'x, y, z'
'-x, y, -z+1/2'
'x+1/2, y+1/2, z'
'-x+1/2, y+1/2, -z+1/2'
'-x, -y, -z'
'x, -y, z-1/2'
'-x+1/2, -y+1/2, -z'
'x+1/2, -y+1/2, z-1/2'

loop_
_atom_site_type_symbol
_atom_site_label
_atom_site_fract_x
_atom_site_fract_y
_atom_site_fract_z
_atom_site_U_iso_or_equiv
_atom_site_adp_type
_atom_site_calc_flag
_atom_site_refinement_flags
_atom_site_occupancy
Si Si1 0.060076(17) 0.46916(5) 0.45150(2) 0.01708(12) Uani d . 1
O O1 0.14533(5) 0.38982(14) 0.63443(6) 0.0260(3) Uani d . 1
O O2 0.22955(5) 0.04752(12) 0.61756(6) 0.0191(2) Uani d . 1
O O3 0.13563(5) 0.06140(13) 0.35883(7) 0.0249(3) Uani d . 1
O O4 0.21072(5) 0.59302(13) 0.45866(7) 0.0257(3) Uani d . 1
C C1 0.16047(6) 0.32410(18) 0.61599(8) 0.0185(3) Uani d . 1
C C2 0.13558(6) 0.35913(17) 0.54188(8) 0.0162(3) Uani d . 1
C C3 0.17437(6) 0.29104(16) 0.55487(8) 0.0148(3) Uani d . 1
C C4 0.22794(6) 0.20168(17) 0.63719(8) 0.0166(3) Uani d . 1
C C5 0.20858(6) 0.19464(18) 0.66571(8) 0.0198(3) Uani d . 1
H H5A 0.1914 0.0881 0.6542 0.024 Uiso calc R 1
H H5B 0.2437 0.2170 0.7253 0.024 Uiso calc R 1
C C6 0.17257(6) 0.30081(16) 0.50223(8) 0.0153(3) Uani d . 1
C C7 0.15364(6) 0.16823(17) 0.45500(8) 0.0171(3) Uani d . 1
H H7 0.1411 0.0716 0.4555 0.021 Uiso calc R 1
C C8 0.15356(6) 0.18095(17) 0.40790(8) 0.0184(3) Uani d . 1
C C9 0.17267(6) 0.32121(18) 0.40742(8) 0.0192(3) Uani d . 1
H H9 0.1727 0.3280 0.3751 0.023 Uiso calc R 1
C C10 0.19146(6) 0.44980(17) 0.45446(9) 0.0179(3) Uani d . 1
C C11 0.19134(6) 0.44033(17) 0.50188(8) 0.0179(3) Uani d . 1
H H11 0.2042 0.5297 0.5339 0.021 Uiso calc R 1
C C12 0.11224(8) -0.08178(19) 0.35246(11) 0.0313(4) Uani d . 1
H H12A 0.1013 -0.1574 0.3159 0.038 Uiso calc R 1
H H12B 0.0758 -0.0566 0.3300 0.038 Uiso calc R 1
H H12C 0.1435 -0.1301 0.4070 0.038 Uiso calc R 1
C C13 0.21186(7) 0.6089(2) 0.41147(10) 0.0250(3) Uani d . 1
H H13A 0.2264 0.7164 0.4195 0.030 Uiso calc R 1
H H13B 0.1705 0.5931 0.3532 0.030 Uiso calc R 1
H H13C 0.2394 0.5282 0.4292 0.030 Uiso calc R 1
C C14 0.27015(7) -0.06577(18) 0.68287(9) 0.0252(3) Uani d . 1
H H14A 0.2682 -0.1668 0.6636 0.030 Uiso calc R 1
H H14B 0.2582 -0.0848 0.7014 0.030 Uiso calc R 1
H H14C 0.3120 -0.0237 0.7286 0.030 Uiso calc R 1
C C15 0.28884(6) 0.29106(17) 0.69819(8) 0.0180(3) Uani d . 1
H H15A 0.3219 0.2273 0.7494 0.022 Uiso calc R 1
H H15B 0.2975 0.2968 0.6746 0.022 Uiso calc R 1
C C16 0.29095(7) 0.46110(18) 0.72010(9) 0.0214(3) Uani d . 1
H H16A 0.2767 0.4582 0.7364 0.026 Uiso calc R 1
H H16B 0.2623 0.5297 0.6707 0.026 Uiso calc R 1
C C17 0.35466(7) 0.53686(19) 0.78964(9) 0.0233(3) Uani d . 1
H H17A 0.3534 0.6409 0.8046 0.028 Uiso calc R 1
H H17B 0.3837 0.4662 0.8384 0.028 Uiso calc R 1
C C18 0.37830(8) 0.5645(2) 0.76797(11) 0.0303(4) Uani d . 1
H H18A 0.4193 0.6120 0.8151 0.036 Uiso calc R 1
H H18B 0.3506 0.6374 0.7209 0.036 Uiso calc R 1
H H18C 0.3803 0.4618 0.7539 0.036 Uiso calc R 1
C C19 0.07163(7) 0.69311(19) 0.47085(10) 0.0267(3) Uani d . 1
H H19 0.0304 0.7438 0.4214 0.032 Uiso calc R 1
C C20 0.11217(9) 0.7634(2) 0.47859(13) 0.0409(5) Uani d . 1
H H20A 0.0967 0.7301 0.4313 0.049 Uiso calc R 1
H H20B 0.1542 0.7244 0.5293 0.049 Uiso calc R 1
H H20C 0.1117 0.8808 0.4801 0.049 Uiso calc R 1
C C21 0.09602(12) 0.7453(2) 0.54452(14) 0.0511(6) Uani d . 1
H H21A 0.0701 0.7004 0.5398 0.061 Uiso calc R 1
H H21B 0.0956 0.8627 0.5460 0.061 Uiso calc R 1
H H21C 0.1380 0.7064 0.5951 0.061 Uiso calc R 1
C C22 0.01096(6) 0.39689(19) 0.44564(9) 0.0225(3) Uani d . 1
H H22 0.0294 0.4441 0.4944 0.027 Uiso calc R 1
C C23 0.01070(8) 0.2140(2) 0.45283(11) 0.0313(4) Uani d . 1
H H23A 0.0529 0.1748 0.5017 0.038 Uiso calc R 1
H H23B -0.0103 0.1617 0.4038 0.038 Uiso calc R 1
H H23C -0.0107 0.1890 0.4576 0.038 Uiso calc R 1
C C24 -0.05484(7) 0.4611(2) 0.37011(10) 0.0308(4) Uani d . 1
H H24A -0.0540 0.5777 0.3666 0.037 Uiso calc R 1
H H24B -0.0760 0.4359 0.3751 0.037 Uiso calc R 1
H H24C -0.0765 0.4107 0.3204 0.037 Uiso calc R 1
C C25 0.02599(7) 0.4266(2) 0.35538(9) 0.0249(3) Uani d . 1
H H25 0.0600 0.4375 0.3707 0.030 Uiso calc R 1
C C26 0.00158(8) 0.2545(2) 0.32357(10) 0.0353(4) Uani d . 1
H H26A 0.0334 0.1784 0.3684 0.042 Uiso calc R 1
H H26B -0.0097 0.2341 0.2791 0.042 Uiso calc R 1
H H26C -0.0345 0.2413 0.3029 0.042 Uiso calc R 1
C C27 -0.02368(8) 0.5469(3) 0.28563(10) 0.0382(5) Uani d . 1
H H27A -0.0078 0.6564 0.3063 0.046 Uiso calc R 1
H H27B -0.0596 0.5339 0.2653 0.046 Uiso calc R 1
H H27C -0.0353 0.5271 0.2408 0.046 Uiso calc R 1

loop_
_atom_site_aniso_label
_atom_site_aniso_U_11
_atom_site_aniso_U_22
_atom_site_aniso_U_33
_atom_site_aniso_U_12
_atom_site_aniso_U_13
_atom_site_aniso_U_23
Si1 0.01359(19) 0.0209(2) 0.01541(19) 0.00036(15) 0.01180(17) 0.00101(15)
O1 0.0252(6) 0.0377(7) 0.0214(5) 0.0034(5) 0.0206(5) 0.0003(5)
O2 0.0233(5) 0.0154(5) 0.0166(5) 0.0039(4) 0.0162(5) 0.0030(4)
O3 0.0357(6) 0.0215(6) 0.0267(6) -0.0029(5) 0.0277(5) -0.0047(4)
O4 0.0393(6) 0.0213(6) 0.0349(6) -0.0050(5) 0.0342(6) -0.0016(5)
C1 0.0163(6) 0.0234(7) 0.0148(6) -0.0019(6) 0.0127(6) -0.0005(5)
C2 0.0156(6) 0.0189(7) 0.0144(6) -0.0024(5) 0.0125(6) -0.0018(5)
C3 0.0156(6) 0.0145(7) 0.0134(6) -0.0025(5) 0.0119(6) -0.0019(5)
C4 0.0179(7) 0.0164(7) 0.0151(6) 0.0014(5) 0.0137(6) 0.0007(5)
C5 0.0198(7) 0.0246(8) 0.0158(7) 0.0015(6) 0.0149(6) 0.0026(6)
C6 0.0129(6) 0.0188(7) 0.0129(6) 0.0031(5) 0.0105(6) 0.0027(5)
C7 0.0175(6) 0.0166(7) 0.0166(6) 0.0015(5) 0.0140(6) 0.0022(5)
C8 0.0191(7) 0.0181(7) 0.0169(6) 0.0025(5) 0.0148(6) 0.0000(5)
C9 0.0208(7) 0.0236(8) 0.0174(7) 0.0043(6) 0.0167(6) 0.0039(6)
C10 0.0184(7) 0.0186(7) 0.0188(7) 0.0017(5) 0.0158(6) 0.0034(5)
C11 0.0190(7) 0.0195(7) 0.0170(7) -0.0011(5) 0.0153(6) -0.0010(5)
C12 0.0424(10) 0.0223(8) 0.0343(9) -0.0074(7) 0.0328(9) -0.0087(7)
C13 0.0290(8) 0.0302(9) 0.0269(8) -0.0033(7) 0.0253(7) 0.0012(6)
C14 0.0263(8) 0.0210(8) 0.0208(7) 0.0051(6) 0.0182(7) 0.0056(6)
C15 0.0157(6) 0.0201(7) 0.0152(6) 0.0019(5) 0.0123(6) 0.0005(5)
C16 0.0206(7) 0.0216(8) 0.0209(7) -0.0004(6) 0.0171(7) -0.0030(6)
C17 0.0223(7) 0.0230(8) 0.0200(7) -0.0025(6) 0.0167(7) -0.0038(6)
C18 0.0303(9) 0.0297(9) 0.0350(9) -0.0028(7) 0.0279(8) -0.0012(7)
C19 0.0281(8) 0.0224(8) 0.0327(8) 0.0022(6) 0.0258(8) 0.0034(6)
C20 0.0494(11) 0.0273(10) 0.0606(13) -0.0089(8) 0.0484(11) -0.0047(9)
C21 0.0878(17) 0.0259(10) 0.0725(15) -0.0118(10) 0.0728(15) -0.0132(10)
C22 0.0166(7) 0.0304(9) 0.0206(7) -0.0015(6) 0.0155(6) -0.0009(6)
C23 0.0285(8) 0.0318(9) 0.0371(9) -0.0053(7) 0.0279(8) -0.0001(7)
C24 0.0193(7) 0.0450(10) 0.0288(8) 0.0033(7) 0.0201(7) 0.0044(7)
C25 0.0162(7) 0.0404(10) 0.0163(7) 0.0005(6) 0.0131(6) 0.0019(6)
C26 0.0277(9) 0.0515(11) 0.0261(8) -0.0100(8) 0.0222(8) -0.0146(8)
C27 0.0228(8) 0.0643(13) 0.0210(8) 0.0104(8) 0.0170(8) 0.0124(8)

loop_
_atom_type_symbol
_atom_type_description
_atom_type_scat_dispersion_real
_atom_type_scat_dispersion_imag
_atom_type_scat_source
C C 0.0033 0.0016 'International Tables Vol C Tables 4.2.6.8 and 6.1.1.4'
H H 0.0000 0.0000 'International Tables Vol C Tables 4.2.6.8 and 6.1.1.4'
O O 0.0106 0.0060 'International Tables Vol C Tables 4.2.6.8 and 6.1.1.4'
Si Si 0.0817 0.0704 'International Tables Vol C Tables 4.2.6.8 and 6.1.1.4'

loop_
_geom_angle_atom_site_label_1
_geom_angle_atom_site_label_2
_geom_angle_atom_site_label_3
_geom_angle
C22 Si1 C25 113.49(7)
C22 Si1 C19 108.33(7)
C25 Si1 C19 109.11(7)
C22 Si1 C2 105.57(6)
C25 Si1 C2 109.74(7)
C19 Si1 C2 110.56(7)
C14 O2 C4 115.53(11)
C8 O3 C12 117.52(12)
C10 O4 C13 117.17(12)
O1 C1 C2 125.91(13)
O1 C1 C5 125.15(13)
C2 C1 C5 108.93(12)
C3 C2 C1 106.60(12)
C3 C2 Si1 133.35(11)
C1 C2 Si1 119.92(10)
C2 C3 C6 127.95(12)
C2 C3 C4 113.55(12)
C6 C3 C4 118.40(11)
O2 C4 C5 113.17(11)
O2 C4 C3 105.40(10)
C5 C4 C3 102.71(11)
O2 C4 C15 110.85(11)
C5 C4 C15 112.62(11)
C3 C4 C15 111.59(11)
C1 C5 C4 103.81(11)
C1 C5 H5A 111.0
C4 C5 H5A 111.0
C1 C5 H5B 111.0
C4 C5 H5B 111.0
H5A C5 H5B 109.0
C11 C6 C7 120.24(13)
C11 C6 C3 119.24(12)
C7 C6 C3 120.49(12)
C8 C7 C6 118.83(13)
C8 C7 H7 120.6
C6 C7 H7 120.6
O3 C8 C7 124.39(13)
O3 C8 C9 114.29(12)
C7 C8 C9 121.32(13)
C10 C9 C8 119.15(13)
C10 C9 H9 120.4
C8 C9 H9 120.4
O4 C10 C9 124.54(13)
O4 C10 C11 114.90(13)
C9 C10 C11 120.56(13)
C6 C11 C10 119.91(13)
C6 C11 H11 120.0
C10 C11 H11 120.0
O3 C12 H12A 109.5
O3 C12 H12B 109.5
H12A C12 H12B 109.5
O3 C12 H12C 109.5
H12A C12 H12C 109.5
H12B C12 H12C 109.5
O4 C13 H13A 109.5
O4 C13 H13B 109.5
H13A C13 H13B 109.5
O4 C13 H13C 109.5
H13A C13 H13C 109.5
H13B C13 H13C 109.5
O2 C14 H14A 109.5
O2 C14 H14B 109.5
H14A C14 H14B 109.5
O2 C14 H14C 109.5
H14A C14 H14C 109.5
H14B C14 H14C 109.5
C16 C15 C4 115.18(12)
C16 C15 H15A 108.5
C4 C15 H15A 108.5
C16 C15 H15B 108.5
C4 C15 H15B 108.5
H15A C15 H15B 107.5
C15 C16 C17 113.52(12)
C15 C16 H16A 108.9
C17 C16 H16A 108.9
C15 C16 H16B 108.9
C17 C16 H16B 108.9
H16A C16 H16B 107.7
C18 C17 C16 113.59(13)
C18 C17 H17A 108.8
C16 C17 H17A 108.8
C18 C17 H17B 108.8
C16 C17 H17B 108.8
H17A C17 H17B 107.7
C17 C18 H18A 109.5
C17 C18 H18B 109.5
H18A C18 H18B 109.5
C17 C18 H18C 109.5
H18A C18 H18C 109.5
H18B C18 H18C 109.5
C21 C19 C20 109.20(16)
C21 C19 Si1 114.66(12)
C20 C19 Si1 112.57(12)
C21 C19 H19 106.6
C20 C19 H19 106.6
Si1 C19 H19 106.6
C19 C20 H20A 109.5
C19 C20 H20B 109.5
H20A C20 H20B 109.5
C19 C20 H20C 109.5
H20A C20 H20C 109.5
H20B C20 H20C 109.5
C19 C21 H21A 109.5
C19 C21 H21B 109.5
H21A C21 H21B 109.5
C19 C21 H21C 109.5
H21A C21 H21C 109.5
H21B C21 H21C 109.5
C24 C22 C23 110.32(13)
C24 C22 Si1 112.98(11)
C23 C22 Si1 115.18(11)
C24 C22 H22 105.9
C23 C22 H22 105.9
Si1 C22 H22 105.9
C22 C23 H23A 109.5
C22 C23 H23B 109.5
H23A C23 H23B 109.5
C22 C23 H23C 109.5
H23A C23 H23C 109.5
H23B C23 H23C 109.5
C22 C24 H24A 109.5
C22 C24 H24B 109.5
H24A C24 H24B 109.5
C22 C24 H24C 109.5
H24A C24 H24C 109.5
H24B C24 H24C 109.5
C26 C25 C27 109.87(14)
C26 C25 Si1 113.00(11)
C27 C25 Si1 113.70(12)
C26 C25 H25 106.6
C27 C25 H25 106.6
Si1 C25 H25 106.6
C25 C26 H26A 109.5
C25 C26 H26B 109.5
H26A C26 H26B 109.5
C25 C26 H26C 109.5
H26A C26 H26C 109.5
H26B C26 H26C 109.5
C25 C27 H27A 109.5
C25 C27 H27B 109.5
H27A C27 H27B 109.5
C25 C27 H27C 109.5
H27A C27 H27C 109.5
H27B C27 H27C 109.5

loop_
_geom_bond_atom_site_label_1
_geom_bond_atom_site_label_2
_geom_bond_distance
Si1 C22 1.8886(15)
Si1 C25 1.8902(16)
Si1 C19 1.8926(17)
Si1 C2 1.8962(15)
O1 C1 1.2161(17)
O2 C14 1.4220(17)
O2 C4 1.4299(17)
O3 C8 1.3674(17)
O3 C12 1.4206(19)
O4 C10 1.3630(17)
O4 C13 1.425(4)
C1 C2 1.4905(19)
C1 C5 1.511(2)
C2 C3 1.351(4)
C3 C6 1.485(4)
C3 C4 1.5366(19)
C4 C5 1.528(4)
C4 C15 1.5384(19)
C5 H5A 0.9900
C5 H5B 0.9900
C6 C11 1.381(2)
C6 C7 1.4057(19)
C7 C8 1.380(2)
C7 H7 0.9500
C8 C9 1.396(2)
C9 C10 1.378(2)
C9 H9 0.9500
C10 C11 1.394(2)
C11 H11 0.9500
C12 H12A 0.9800
C12 H12B 0.9800
C12 H12C 0.9800
C13 H13A 0.9800
C13 H13B 0.9800
C13 H13C 0.9800
C14 H14A 0.9800
C14 H14B 0.9800
C14 H14C 0.9800
C15 C16 1.529(2)
C15 H15A 0.9900
C15 H15B 0.9900
C16 C17 1.529(2)
C16 H16A 0.9900
C16 H16B 0.9900
C17 C18 1.516(5)
C17 H17A 0.9900
C17 H17B 0.9900
C18 H18A 0.9800
C18 H18B 0.9800
C18 H18C 0.9800
C19 C21 1.525(2)
C19 C20 1.527(6)
C19 H19 1.0000
C20 H20A 0.9800
C20 H20B 0.9800
C20 H20C 0.9800
C21 H21A 0.9800
C21 H21B 0.9800
C21 H21C 0.9800
C22 C24 1.536(2)
C22 C23 1.540(2)
C22 H22 1.0000
C23 H23A 0.9800
C23 H23B 0.9800
C23 H23C 0.9800
C24 H24A 0.9800
C24 H24B 0.9800
C24 H24C 0.9800
C25 C26 1.536(2)
C25 C27 1.536(2)
C25 H25 1.0000
C26 H26A 0.9800
C26 H26B 0.9800
C26 H26C 0.9800
C27 H27A 0.9800
C27 H27B 0.9800
C27 H27C 0.9800

loop_
_geom_torsion_atom_site_label_1
_geom_torsion_atom_site_label_2
_geom_torsion_atom_site_label_3
_geom_torsion_atom_site_label_4
_geom_torsion
O1 C1 C2 C3 165.05(14)
C5 C1 C2 C3 -14.12(16)
O1 C1 C2 Si1 -18.4(2)
C5 C1 C2 Si1 162.46(10)
C22 Si1 C2 C3 139.93(15)
C25 Si1 C2 C3 17.28(17)
C19 Si1 C2 C3 -103.13(15)
C22 Si1 C2 C1 -35.56(13)
C25 Si1 C2 C1 -158.21(11)
C19 Si1 C2 C1 81.38(12)
C1 C2 C3 C6 -175.35(13)
Si1 C2 C3 C6 8.7(2)
C1 C2 C3 C4 1.09(16)
Si1 C2 C3 C4 -174.83(11)
C14 O2 C4 C5 -59.75(15)
C14 O2 C4 C3 -171.23(11)
C14 O2 C4 C15 67.88(15)
C2 C3 C4 O2 130.51(12)
C6 C3 C4 O2 -52.67(15)
C2 C3 C4 C5 11.79(15)
C6 C3 C4 C5 -171.39(12)
C2 C3 C4 C15 -109.09(14)
C6 C3 C4 C15 67.72(15)
O1 C1 C5 C4 -158.20(14)
C2 C1 C5 C4 20.98(15)
O2 C4 C5 C1 -132.07(12)
C3 C4 C5 C1 -18.94(14)
C15 C4 C5 C1 101.23(13)
C2 C3 C6 C11 75.56(19)
C4 C3 C6 C11 -100.74(15)
C2 C3 C6 C7 -106.22(17)
C4 C3 C6 C7 77.48(16)
C11 C6 C7 C8 -0.7(2)
C3 C6 C7 C8 -178.91(12)
C12 O3 C8 C7 3.8(2)
C12 O3 C8 C9 -176.46(13)
C6 C7 C8 O3 -179.32(13)
C6 C7 C8 C9 1.0(2)
O3 C8 C9 C10 179.69(12)
C7 C8 C9 C10 -0.6(2)
C13 O4 C10 C9 -0.6(2)
C13 O4 C10 C11 179.85(13)
C8 C9 C10 O4 -179.59(13)
C8 C9 C10 C11 -0.1(2)
C7 C6 C11 C10 0.1(2)
C3 C6 C11 C10 178.29(13)
O4 C10 C11 C6 179.88(12)
C9 C10 C11 C6 0.3(2)
O2 C4 C15 C16 177.07(11)
C5 C4 C15 C16 -55.00(16)
C3 C4 C15 C16 59.92(15)
C4 C15 C16 C17 171.84(12)
C15 C16 C17 C18 64.92(17)
C22 Si1 C19 C21 53.07(15)
C25 Si1 C19 C21 177.07(14)
C2 Si1 C19 C21 -62.15(15)
C22 Si1 C19 C20 178.71(12)
C25 Si1 C19 C20 -57.29(14)
C2 Si1 C19 C20 63.48(14)
C25 Si1 C22 C24 -54.04(14)
C19 Si1 C22 C24 67.30(13)
C2 Si1 C22 C24 -174.26(11)
C25 Si1 C22 C23 73.98(13)
C19 Si1 C22 C23 -164.68(12)
C2 Si1 C22 C23 -46.23(13)
C22 Si1 C25 C26 -46.17(13)
C19 Si1 C25 C26 -167.07(11)
C2 Si1 C25 C26 71.66(12)
C22 Si1 C25 C27 79.96(13)
C19 Si1 C25 C27 -40.94(14)
C2 Si1 C25 C27 -162.22(11)
